data_7227502
loop_
_publ_author_name
'Aubert, E.'
'Abboud, M.'
'Doudouh, A.'
'Durand, P.'
'Peluso, P.'
'Ligresti, A.'
'Vigolo, B.'
'Cossu, S.'
'Pale, P.'
'Mamane, V.'

_publ_section_title
;
 Silver(i) coordination polymers with
 3,3&#x2032;,5,5&#x2032;-tetrasubstituted 4,4&#x2032;-bipyridine ligands:
 towards new porous chiral materials
;
_journal_issue 12
_journal_name_full 'RSC Adv.'
_journal_page_first 7358
_journal_paper_doi 10.1039/C6RA28197D
_journal_volume 7
_journal_year 2017
_chemical_formula_moiety 'C10 H4 Ag Br4 N2, B F4'
_chemical_formula_sum 'C10 H4 Ag B Br4 F4 N2'
_chemical_formula_weight 666.47
_chemical_name_systematic
;
 ?
;
_space_group_IT_number 14
_symmetry_cell_setting monoclinic
_symmetry_space_group_name_Hall '-P 2ybc'
_symmetry_space_group_name_H-M 'P 1 21/c 1'
_atom_sites_solution_hydrogens difmap
_atom_sites_solution_primary direct
_atom_sites_solution_secondary difmap
_audit_creation_method SHELXL-97
_audit_update_record
;
2015-11-30 deposited with the CCDC.
2017-01-15 downloaded from the CCDC.
;
_cell_angle_alpha 90.00
_cell_angle_beta 92.6540(10)
_cell_angle_gamma 90.00
_cell_formula_units_Z 4
_cell_length_a 8.32960(10)
_cell_length_b 12.74030(10)
_cell_length_c 14.5548(2)
_cell_measurement_reflns_used 16645
_cell_measurement_temperature 110(2)
_cell_measurement_theta_max 37.6229
_cell_measurement_theta_min 3.1865
_cell_volume 1542.92(3)
_computing_cell_refinement
;
CrysAlisPro, Oxford Diffraction Ltd.,
Version 1.171.33.48 (release 15-09-2009 CrysAlis171 .NET)
(compiled Sep 15 2009,11:49:04)
;
_computing_data_collection
;
CrysAlisPro, Oxford Diffraction Ltd.,
Version 1.171.33.48 (release 15-09-2009 CrysAlis171 .NET)
(compiled Sep 15 2009,11:49:04)
;
_computing_data_reduction
;
CrysAlisPro, Oxford Diffraction Ltd.,
Version 1.171.33.48 (release 15-09-2009 CrysAlis171 .NET)
(compiled Sep 15 2009,11:49:04)
;
_computing_structure_refinement 'SHELXL-97 (Sheldrick, 1997)'
_computing_structure_solution
;
SIR2004: an improved tool for crystal structure determination and refinement
M. C. Burla, R. Caliandro, M. Camalli, B. Carrozzini, G. L. Cascarano,
 L. De Caro, C. Giacovazzo, G. Polidori and R. Spagna
J. Appl. Cryst. (2005). 38, 381-388
;
_diffrn_ambient_temperature 110(2)
_diffrn_detector_area_resol_mean 10.4508
_diffrn_measured_fraction_theta_full 0.999
_diffrn_measured_fraction_theta_max 0.999
_diffrn_measurement_device_type 'SuperNova, Dual, Cu at zero, Atlas'
_diffrn_radiation_monochromator mirror
_diffrn_radiation_source 'SuperNova (Mo) X-ray Source'
_diffrn_radiation_type 'Mo K\a'
_diffrn_radiation_wavelength 0.7107
_diffrn_reflns_av_R_equivalents 0.0283
_diffrn_reflns_av_sigmaI/netI 0.0667
_diffrn_reflns_limit_h_max 11
_diffrn_reflns_limit_h_min -13
_diffrn_reflns_limit_k_max 21
_diffrn_reflns_limit_k_min -21
_diffrn_reflns_limit_l_max 24
_diffrn_reflns_limit_l_min -24
_diffrn_reflns_number 29246
_diffrn_reflns_theta_full 36.15
_diffrn_reflns_theta_max 36.15
_diffrn_reflns_theta_min 3.19
_exptl_absorpt_coefficient_mu 11.718
_exptl_absorpt_correction_T_max 0.396
_exptl_absorpt_correction_T_min 0.120
_exptl_absorpt_correction_type analytical
_exptl_absorpt_process_details
;
CrysAlisPro, Oxford Diffraction Ltd.,
Version 1.171.33.48 (release 15-09-2009 CrysAlis171 .NET)
(compiled Sep 15 2009,11:49:04)
Analytical numeric absorption correction using a multifaceted crystal
            model based on expressions derived by R.C. Clark & J.S. Reid.
(Clark, R. C. & Reid, J. S. (1995). Acta Cryst. A51, 887-897)
;
_exptl_crystal_colour colorless
_exptl_crystal_density_diffrn 2.869
_exptl_crystal_density_method 'not measured'
_exptl_crystal_description block
_exptl_crystal_F_000 1224
_exptl_crystal_size_max 0.2826
_exptl_crystal_size_mid 0.2425
_exptl_crystal_size_min 0.1230
_refine_diff_density_max 1.349
_refine_diff_density_min -1.267
_refine_diff_density_rms 0.170
_refine_ls_extinction_method none
_refine_ls_goodness_of_fit_ref 1.057
_refine_ls_hydrogen_treatment constr
_refine_ls_matrix_type full
_refine_ls_number_parameters 199
_refine_ls_number_reflns 7387
_refine_ls_number_restraints 0
_refine_ls_restrained_S_all 1.057
_refine_ls_R_factor_all 0.0369
_refine_ls_R_factor_gt 0.0265
_refine_ls_shift/su_max 0.001
_refine_ls_shift/su_mean 0.000
_refine_ls_structure_factor_coef Fsqd
_refine_ls_weighting_details 'calc w=1/[\s^2^(Fo^2^)+(0.0340P)^2^+1.0778P] where P=(Fo^2^+2Fc^2^)/3'
_refine_ls_weighting_scheme calc
_refine_ls_wR_factor_gt 0.0639
_refine_ls_wR_factor_ref 0.0662
_reflns_number_gt 6205
_reflns_number_total 7387
_reflns_threshold_expression >2sigma(I)
_cod_data_source_file c6ra28197d2.cif
_cod_data_source_block ma329
_cod_original_sg_symbol_H-M 'P 21/c'
_cod_database_code 7227502

loop_
_symmetry_equiv_pos_as_xyz
'x, y, z'
'-x, y+1/2, -z+1/2'
'-x, -y, -z'
'x, -y-1/2, z-1/2'

loop_
_atom_site_label
_atom_site_type_symbol
_atom_site_fract_x
_atom_site_fract_y
_atom_site_fract_z
_atom_site_U_iso_or_equiv
_atom_site_adp_type
_atom_site_occupancy
_atom_site_symmetry_multiplicity
_atom_site_calc_flag
_atom_site_refinement_flags
Ag1 Ag 1.00580(2) 0.299804(13) 0.150976(11) 0.01726(4) Uani 1 1 d .
Br1 Br 0.25227(2) 0.400150(15) 0.329011(13) 0.01191(4) Uani 1 1 d .
Br2 Br 0.65092(2) 0.106035(15) 0.527425(14) 0.01360(4) Uani 1 1 d .
Br3 Br 0.70676(3) 0.424671(16) 0.486067(14) 0.01622(4) Uani 1 1 d .
Br4 Br 0.40576(3) 0.108903(18) 0.260268(16) 0.02082(5) Uani 1 1 d .
F3 F 0.82611(19) 0.02086(13) 0.32934(11) 0.0251(3) Uani 1 1 d .
F2 F 0.9770(2) 0.16264(11) 0.37401(12) 0.0302(4) Uani 1 1 d .
F4 F 1.0930(3) 0.00130(15) 0.36688(19) 0.0506(6) Uani 1 1 d .
F1 F 1.0140(2) 0.08424(14) 0.23529(14) 0.0360(4) Uani 1 1 d .
N1 N 0.1992(2) 0.22306(13) 0.55998(12) 0.0124(3) Uani 1 1 d .
N10 N 0.8029(2) 0.29517(13) 0.23811(12) 0.0124(3) Uani 1 1 d .
C12 C 0.5675(2) 0.20829(15) 0.28651(13) 0.0115(3) Uani 1 1 d .
C3 C 0.2958(2) 0.30593(14) 0.42688(13) 0.0102(3) Uani 1 1 d .
C8 C 0.6888(2) 0.34117(14) 0.37880(13) 0.0104(3) Uani 1 1 d .
C4 C 0.4406(2) 0.25241(14) 0.43493(12) 0.0090(3) Uani 1 1 d .
C7 C 0.5669(2) 0.26709(14) 0.36709(12) 0.0093(3) Uani 1 1 d .
C2 C 0.1787(2) 0.29077(15) 0.49028(14) 0.0119(3) Uani 1 1 d .
H2 H 0.0813 0.3295 0.4840 0.014 Uiso 1 1 calc R
C11 C 0.6875(3) 0.22299(16) 0.22464(13) 0.0134(3) Uani 1 1 d .
H11 H 0.6877 0.1804 0.1710 0.016 Uiso 1 1 calc R
C6 C 0.3380(2) 0.16904(15) 0.56862(14) 0.0126(3) Uani 1 1 d .
H6 H 0.3526 0.1200 0.6175 0.015 Uiso 1 1 calc R
C5 C 0.4604(2) 0.18286(14) 0.50829(13) 0.0102(3) Uani 1 1 d .
C9 C 0.8023(2) 0.35527(15) 0.31373(13) 0.0119(3) Uani 1 1 d .
H9 H 0.8814 0.4085 0.3227 0.014 Uiso 1 1 calc R
B1 B 0.9787(3) 0.06801(19) 0.3280(2) 0.0220(5) Uani 1 1 d .

loop_
_atom_site_aniso_label
_atom_site_aniso_U_11
_atom_site_aniso_U_22
_atom_site_aniso_U_33
_atom_site_aniso_U_23
_atom_site_aniso_U_13
_atom_site_aniso_U_12
Ag1 0.01300(7) 0.02300(7) 0.01673(7) -0.00373(5) 0.01095(5) -0.00160(5)
Br1 0.01052(8) 0.01488(7) 0.01042(8) 0.00315(6) 0.00140(6) 0.00164(6)
Br2 0.01018(9) 0.01648(8) 0.01413(9) 0.00158(6) 0.00057(6) 0.00364(6)
Br3 0.01863(10) 0.01792(8) 0.01253(9) -0.00600(7) 0.00530(7) -0.00559(7)
Br4 0.01811(11) 0.02633(10) 0.01842(10) -0.00921(8) 0.00515(8) -0.01154(8)
F3 0.0194(7) 0.0325(7) 0.0236(7) -0.0082(6) 0.0038(6) -0.0098(6)
F2 0.0391(10) 0.0163(6) 0.0338(8) -0.0073(6) -0.0157(7) 0.0020(6)
F4 0.0309(10) 0.0272(8) 0.0917(18) 0.0084(10) -0.0186(11) 0.0099(8)
F1 0.0309(10) 0.0324(8) 0.0460(11) -0.0093(7) 0.0171(8) -0.0096(7)
N1 0.0113(7) 0.0148(6) 0.0116(7) 0.0008(5) 0.0059(5) 0.0003(6)
N10 0.0090(7) 0.0175(7) 0.0110(7) 0.0010(5) 0.0043(5) 0.0003(6)
C12 0.0092(8) 0.0159(7) 0.0096(7) -0.0025(6) 0.0015(6) -0.0016(6)
C3 0.0093(8) 0.0124(7) 0.0090(7) 0.0016(5) 0.0013(6) 0.0005(6)
C8 0.0083(7) 0.0138(7) 0.0091(7) -0.0019(6) 0.0020(5) -0.0015(6)
C4 0.0077(7) 0.0112(6) 0.0083(7) -0.0008(5) 0.0022(5) -0.0005(6)
C7 0.0088(7) 0.0121(6) 0.0073(7) 0.0007(5) 0.0023(5) 0.0003(6)
C2 0.0088(8) 0.0140(7) 0.0131(8) -0.0007(6) 0.0043(6) 0.0004(6)
C11 0.0132(9) 0.0177(7) 0.0097(8) -0.0029(6) 0.0046(6) -0.0003(7)
C6 0.0127(8) 0.0149(7) 0.0106(7) 0.0025(6) 0.0045(6) 0.0009(6)
C5 0.0080(7) 0.0132(7) 0.0096(7) 0.0008(6) 0.0025(5) 0.0014(6)
C9 0.0096(8) 0.0152(7) 0.0111(8) -0.0001(6) 0.0029(6) -0.0017(6)
B1 0.0150(11) 0.0144(9) 0.0360(15) -0.0044(9) -0.0035(10) 0.0027(8)

loop_
_atom_type_symbol
_atom_type_description
_atom_type_scat_dispersion_real
_atom_type_scat_dispersion_imag
_atom_type_scat_source
C C 0.0033 0.0016 'International Tables Vol C Tables 4.2.6.8 and 6.1.1.4'
H H 0.0000 0.0000 'International Tables Vol C Tables 4.2.6.8 and 6.1.1.4'
N N 0.0061 0.0033 'International Tables Vol C Tables 4.2.6.8 and 6.1.1.4'
F F 0.0171 0.0103 'International Tables Vol C Tables 4.2.6.8 and 6.1.1.4'
Br Br -0.2901 2.4595 'International Tables Vol C Tables 4.2.6.8 and 6.1.1.4'
Ag Ag -0.8971 1.1015 'International Tables Vol C Tables 4.2.6.8 and 6.1.1.4'
B B 0.0013 0.0007 'International Tables Vol C Tables 4.2.6.8 and 6.1.1.4'

loop_
_geom_angle_atom_site_label_1
_geom_angle_atom_site_label_2
_geom_angle_atom_site_label_3
_geom_angle
_geom_angle_site_symmetry_1
_geom_angle_site_symmetry_3
N1 Ag1 N10 170.35(7) 4_665 .
C2 N1 C6 118.69(17) . .
C2 N1 Ag1 118.77(14) . 4_466
C6 N1 Ag1 122.50(13) . 4_466
C11 N10 C9 118.86(17) . .
C11 N10 Ag1 120.59(13) . .
C9 N10 Ag1 119.94(13) . .
C11 C12 C7 120.30(18) . .
C11 C12 Br4 119.40(14) . .
C7 C12 Br4 120.30(14) . .
C4 C3 C2 120.77(17) . .
C4 C3 Br1 120.89(14) . .
C2 C3 Br1 118.34(14) . .
C9 C8 C7 121.56(17) . .
C9 C8 Br3 117.60(14) . .
C7 C8 Br3 120.84(14) . .
C3 C4 C5 116.73(16) . .
C3 C4 C7 121.43(16) . .
C5 C4 C7 121.82(16) . .
C8 C7 C12 115.93(17) . .
C8 C7 C4 122.59(16) . .
C12 C7 C4 121.47(17) . .
N1 C2 C3 121.70(18) . .
N1 C2 H2 119.1 . .
C3 C2 H2 119.1 . .
N10 C11 C12 122.10(18) . .
N10 C11 H11 119.0 . .
C12 C11 H11 119.0 . .
N1 C6 C5 121.94(18) . .
N1 C6 H6 119.0 . .
C5 C6 H6 119.0 . .
C6 C5 C4 120.14(17) . .
C6 C5 Br2 118.79(14) . .
C4 C5 Br2 121.06(14) . .
N10 C9 C8 121.17(18) . .
N10 C9 H9 119.4 . .
C8 C9 H9 119.4 . .
F4 B1 F2 111.2(2) . .
F4 B1 F3 109.8(2) . .
F2 B1 F3 109.7(2) . .
F4 B1 F1 108.2(2) . .
F2 B1 F1 110.1(2) . .
F3 B1 F1 107.7(2) . .

loop_
_geom_bond_atom_site_label_1
_geom_bond_atom_site_label_2
_geom_bond_distance
_geom_bond_site_symmetry_2
Ag1 N1 2.1523(17) 4_665
Ag1 N10 2.1601(17) .
Br1 C3 1.8851(18) .
Br2 C5 1.8741(19) .
Br3 C8 1.8894(18) .
Br4 C12 1.8753(19) .
F3 B1 1.407(3) .
F2 B1 1.379(3) .
F4 B1 1.378(3) .
F1 B1 1.409(4) .
N1 C2 1.337(3) .
N1 C6 1.346(3) .
N1 Ag1 2.1523(17) 4_466
N10 C11 1.338(3) .
N10 C9 1.341(2) .
C12 C11 1.389(3) .
C12 C7 1.392(3) .
C3 C4 1.386(3) .
C3 C2 1.387(3) .
C8 C9 1.380(3) .
C8 C7 1.391(3) .
C4 C5 1.391(3) .
C4 C7 1.487(3) .
C2 H2 0.9500 .
C11 H11 0.9500 .
C6 C5 1.387(3) .
C6 H6 0.9500 .
C9 H9 0.9500 .

loop_
_geom_torsion_atom_site_label_1
_geom_torsion_atom_site_label_2
_geom_torsion_atom_site_label_3
_geom_torsion_atom_site_label_4
_geom_torsion
_geom_torsion_site_symmetry_1
C2 C3 C4 C5 0.8(3) .
Br1 C3 C4 C5 -178.64(14) .
C2 C3 C4 C7 179.46(17) .
Br1 C3 C4 C7 0.0(2) .
C9 C8 C7 C12 0.4(3) .
Br3 C8 C7 C12 -178.51(14) .
C9 C8 C7 C4 -178.28(18) .
Br3 C8 C7 C4 2.8(3) .
C11 C12 C7 C8 1.8(3) .
Br4 C12 C7 C8 -177.93(14) .
C11 C12 C7 C4 -179.50(18) .
Br4 C12 C7 C4 0.8(3) .
C3 C4 C7 C8 91.9(2) .
C5 C4 C7 C8 -89.5(2) .
C3 C4 C7 C12 -86.7(2) .
C5 C4 C7 C12 91.9(2) .
C6 N1 C2 C3 0.4(3) .
Ag1 N1 C2 C3 -177.26(15) 4_466
C4 C3 C2 N1 -1.3(3) .
Br1 C3 C2 N1 178.12(15) .
C9 N10 C11 C12 -0.1(3) .
Ag1 N10 C11 C12 170.95(16) .
C7 C12 C11 N10 -2.0(3) .
Br4 C12 C11 N10 177.69(16) .
C2 N1 C6 C5 1.0(3) .
Ag1 N1 C6 C5 178.56(15) 4_466
N1 C6 C5 C4 -1.5(3) .
N1 C6 C5 Br2 178.75(15) .
C3 C4 C5 C6 0.5(3) .
C7 C4 C5 C6 -178.12(18) .
C3 C4 C5 Br2 -179.68(14) .
C7 C4 C5 Br2 1.7(2) .
C11 N10 C9 C8 2.4(3) .
Ag1 N10 C9 C8 -168.74(15) .
C7 C8 C9 N10 -2.6(3) .
Br3 C8 C9 N10 176.38(15) .
